data_7244963
loop_
_publ_author_name
'Sharma, Deepak'
'Hussain, Yaseen'
'Sharma, Manisha'
'Chauhan, Pankaj'

_publ_section_title
;
 Electrochemical cascade synthesis of \a-thio-substituted masked aldehydes
;
_journal_issue 12
_journal_name_full 'Green Chemistry'
_journal_page_first 4783
_journal_page_last 4788
_journal_paper_doi 10.1039/D2GC00845A
_journal_volume 24
_journal_year 2022
_chemical_formula_moiety 'C17 H20 O2 S'
_chemical_formula_sum 'C17 H20 O2 S'
_chemical_formula_weight 288.39
_space_group_crystal_system orthorhombic
_space_group_IT_number 61
_space_group_name_Hall '-P 2ac 2ab'
_space_group_name_H-M_alt 'P b c a'
_atom_sites_solution_hydrogens geom
_atom_sites_solution_primary iterative
_audit_creation_date 2021-10-09
_audit_creation_method
;
Olex2 1.3
(compiled 2020.11.12 svn.r5f609507 for OlexSys, GUI svn.r6272)
;
_audit_update_record
;
2022-02-25 deposited with the CCDC.	2022-05-18 downloaded from the CCDC.
;
_cell_angle_alpha 90
_cell_angle_beta 90
_cell_angle_gamma 90
_cell_formula_units_Z 8
_cell_length_a 5.64(2)
_cell_length_b 23.42(10)
_cell_length_c 24.97(9)
_cell_measurement_reflns_used 9936
_cell_measurement_temperature 293(2)
_cell_measurement_theta_max 28.10
_cell_measurement_theta_min 2.42
_cell_volume 3298(2)
_computing_cell_refinement 'SAINT V8.40A (Bruker, 2019)'
_computing_data_reduction 'SAINT V8.40A (Bruker, 2019)'
_computing_molecular_graphics 'Olex2 1.3 (Dolomanov et al., 2009)'
_computing_publication_material 'Olex2 1.3 (Dolomanov et al., 2009)'
_computing_structure_refinement 'XL  (Sheldrick, 2008)'
_computing_structure_solution 'olex2.solve 1.3 (Bourhis et al., 2015)'
_diffrn_ambient_temperature 293(2)
_diffrn_measured_fraction_theta_full 0.997
_diffrn_measured_fraction_theta_max 0.993
_diffrn_measurement_device_type 'Bruker APEX-II CCD'
_diffrn_measurement_method '\f and \w scans'
_diffrn_radiation_type MoK\a
_diffrn_radiation_wavelength 0.71073
_diffrn_reflns_av_R_equivalents 0.0752
_diffrn_reflns_av_unetI/netI 0.0260
_diffrn_reflns_Laue_measured_fraction_full 0.997
_diffrn_reflns_Laue_measured_fraction_max 0.993
_diffrn_reflns_limit_h_max 6
_diffrn_reflns_limit_h_min -7
_diffrn_reflns_limit_k_max 30
_diffrn_reflns_limit_k_min -30
_diffrn_reflns_limit_l_max 32
_diffrn_reflns_limit_l_min -32
_diffrn_reflns_number 67541
_diffrn_reflns_point_group_measured_fraction_full 0.997
_diffrn_reflns_point_group_measured_fraction_max 0.993
_diffrn_reflns_theta_full 25.242
_diffrn_reflns_theta_max 27.857
_diffrn_reflns_theta_min 2.385
_diffrn_source_current 1.4
_diffrn_source_power 0.07
_diffrn_source_voltage 50.0
_diffrn_standards_number 0
_exptl_absorpt_coefficient_mu 0.195
_exptl_absorpt_correction_type none
_exptl_crystal_colour grey
_exptl_crystal_density_diffrn 1.161
_exptl_crystal_description needle
_exptl_crystal_F_000 1232
_exptl_crystal_size_max 0.459
_exptl_crystal_size_mid 0.281
_exptl_crystal_size_min 0.056
_refine_diff_density_max 0.651
_refine_diff_density_min -0.384
_refine_diff_density_rms 0.046
_refine_ls_extinction_method none
_refine_ls_goodness_of_fit_ref 1.071
_refine_ls_hydrogen_treatment constr
_refine_ls_matrix_type full
_refine_ls_number_parameters 184
_refine_ls_number_reflns 3913
_refine_ls_number_restraints 0
_refine_ls_restrained_S_all 1.071
_refine_ls_R_factor_all 0.1141
_refine_ls_R_factor_gt 0.0654
_refine_ls_shift/su_max 0.000
_refine_ls_shift/su_mean 0.000
_refine_ls_structure_factor_coef Fsqd
_refine_ls_weighting_details 'w=1/[\s^2^(Fo^2^)+(0.0773P)^2^+2.5829P] where P=(Fo^2^+2Fc^2^)/3'
_refine_ls_weighting_scheme calc
_refine_ls_wR_factor_gt 0.1669
_refine_ls_wR_factor_ref 0.2120
_reflns_Friedel_coverage 0.000
_reflns_number_gt 2354
_reflns_number_total 3913
_reflns_threshold_expression 'I > 2\s(I)'
_cod_data_source_file d2gc00845a2.cif
_cod_data_source_block mo_yaseen_ds_0m_a_a
_cod_depositor_comments 'Adding full bibliography for 7244963.cif.'
_cod_original_cell_volume 3299(22)
_cod_database_code 7244963
_shelx_shelxl_version_number 2018/3
_shelx_space_group_comment
;
The symmetry employed for this shelxl refinement is uniquely defined
by the following loop, which should always be used as a source of
symmetry information in preference to the above space-group names.
They are only intended as comments.
;
_olex2_refinement_description
;
1. Fixed Uiso
 At 1.2 times of:
  All C(H) groups
 At 1.5 times of:
  All C(H,H,H) groups
2.a Ternary CH refined with riding coordinates:
 C7(H7), C8(H8)
2.b Aromatic/amide H refined with riding coordinates:
 C2(H2), C3(H3), C5(H5), C6(H6), C12(H12), C13(H13), C14(H14), C15(H15),
 C16(H16)
2.c Idealised Me refined as rotating group:
 C9(H9A,H9B,H9C), C10(H10A,H10B,H10C), C17(H17A,H17B,H17C)
;
_olex2_submission_special_instructions 'No special instructions were received'

loop_
_space_group_symop_operation_xyz
'x, y, z'
'-x+1/2, -y, z+1/2'
'-x, y+1/2, -z+1/2'
'x+1/2, -y+1/2, -z'
'-x, -y, -z'
'x-1/2, y, -z-1/2'
'x, -y-1/2, z-1/2'
'-x-1/2, y-1/2, z'

loop_
_atom_site_label
_atom_site_type_symbol
_atom_site_fract_x
_atom_site_fract_y
_atom_site_fract_z
_atom_site_U_iso_or_equiv
_atom_site_adp_type
_atom_site_occupancy
_atom_site_site_symmetry_order
_atom_site_calc_flag
_atom_site_refinement_flags_posn
_atom_site_refinement_flags_adp
_atom_site_refinement_flags_occupancy
_atom_site_disorder_assembly
_atom_site_disorder_group
S1 S 0.85502(19) 0.36721(4) 0.66993(3) 0.0774(3) Uani 1 1 d . . . . .
O1 O 0.4594(5) 0.47554(10) 0.58203(10) 0.0905(8) Uani 1 1 d . . . . .
O2 O 0.6201(5) 0.48484(10) 0.66884(9) 0.0852(8) Uani 1 1 d . . . . .
C1 C 0.7571(6) 0.29432(13) 0.67060(10) 0.0570(7) Uani 1 1 d . . . . .
C2 C 0.8933(6) 0.25087(14) 0.64763(12) 0.0657(8) Uani 1 1 d . . . . .
H2 H 1.032783 0.260084 0.629749 0.079 Uiso 1 1 calc R U . . .
C3 C 0.8223(6) 0.19342(15) 0.65117(14) 0.0724(9) Uani 1 1 d . . . . .
H3 H 0.917561 0.165229 0.636187 0.087 Uiso 1 1 calc R U . . .
C4 C 0.6115(6) 0.17780(14) 0.67675(13) 0.0680(8) Uani 1 1 d . . . . .
C5 C 0.4742(6) 0.22155(16) 0.69869(13) 0.0731(9) Uani 1 1 d . . . . .
H5 H 0.332165 0.212386 0.715523 0.088 Uiso 1 1 calc R U . . .
C6 C 0.5443(6) 0.27875(15) 0.69605(12) 0.0691(9) Uani 1 1 d . . . . .
H6 H 0.449111 0.306809 0.711289 0.083 Uiso 1 1 calc R U . . .
C7 C 0.6457(6) 0.39402(13) 0.61734(12) 0.0685(8) Uani 1 1 d . . . . .
H7 H 0.485789 0.381057 0.626650 0.082 Uiso 1 1 calc R U . . .
C8 C 0.6461(8) 0.45907(15) 0.61762(13) 0.0811(10) Uani 1 1 d . . . . .
H8 H 0.796542 0.472063 0.602231 0.097 Uiso 1 1 calc R U . . .
C9 C 0.4787(13) 0.53473(18) 0.5669(2) 0.136(2) Uani 1 1 d . . . . .
H9A H 0.357028 0.543826 0.541424 0.204 Uiso 1 1 calc R U . . .
H9B H 0.631342 0.541483 0.551183 0.204 Uiso 1 1 calc R U . . .
H9C H 0.460404 0.558316 0.598098 0.204 Uiso 1 1 calc R U . . .
C10 C 0.5333(9) 0.11518(17) 0.6808(2) 0.1056(14) Uani 1 1 d . . . . .
H10A H 0.448098 0.104725 0.648990 0.158 Uiso 1 1 calc R U . . .
H10B H 0.432609 0.110421 0.711453 0.158 Uiso 1 1 calc R U . . .
H10C H 0.670464 0.091226 0.684446 0.158 Uiso 1 1 calc R U . . .
C11 C 0.7096(6) 0.36902(12) 0.56232(11) 0.0609(7) Uani 1 1 d . . . . .
C12 C 0.5547(6) 0.33152(14) 0.53818(13) 0.0666(8) Uani 1 1 d . . . . .
H12 H 0.414245 0.321968 0.555501 0.080 Uiso 1 1 calc R U . . .
C13 C 0.6046(6) 0.30756(14) 0.48822(12) 0.0703(8) Uani 1 1 d . . . . .
H13 H 0.497393 0.282192 0.472904 0.084 Uiso 1 1 calc R U . . .
C14 C 0.8108(6) 0.32103(14) 0.46124(13) 0.0692(8) Uani 1 1 d . . . . .
H14 H 0.841704 0.305331 0.427743 0.083 Uiso 1 1 calc R U . . .
C15 C 0.9707(6) 0.35811(16) 0.48461(14) 0.0766(9) Uani 1 1 d . . . . .
H15 H 1.110738 0.367228 0.466918 0.092 Uiso 1 1 calc R U . . .
C16 C 0.9220(6) 0.38234(15) 0.53553(15) 0.0769(9) Uani 1 1 d . . . . .
H16 H 1.030640 0.407062 0.551227 0.092 Uiso 1 1 calc R U . . .
C17 C 0.4042(9) 0.47425(19) 0.69766(18) 0.1025(13) Uani 1 1 d . . . . .
H17A H 0.271174 0.484420 0.675654 0.154 Uiso 1 1 calc R U . . .
H17B H 0.402250 0.496750 0.729796 0.154 Uiso 1 1 calc R U . . .
H17C H 0.394756 0.434497 0.706789 0.154 Uiso 1 1 calc R U . . .

loop_
_atom_site_aniso_label
_atom_site_aniso_U_11
_atom_site_aniso_U_22
_atom_site_aniso_U_33
_atom_site_aniso_U_23
_atom_site_aniso_U_13
_atom_site_aniso_U_12
S1 0.1053(7) 0.0675(5) 0.0593(5) 0.0013(4) -0.0276(4) -0.0004(4)
O1 0.132(2) 0.0681(14) 0.0719(14) 0.0004(11) -0.0261(15) 0.0243(14)
O2 0.123(2) 0.0668(14) 0.0661(14) -0.0143(11) -0.0102(14) 0.0004(14)
C1 0.0657(17) 0.0661(16) 0.0393(13) -0.0007(12) -0.0097(12) 0.0102(14)
C2 0.0593(17) 0.077(2) 0.0602(17) -0.0039(15) 0.0057(14) 0.0051(15)
C3 0.072(2) 0.073(2) 0.072(2) -0.0095(16) 0.0057(17) 0.0101(16)
C4 0.074(2) 0.075(2) 0.0558(17) 0.0022(14) -0.0063(15) 0.0018(16)
C5 0.0648(19) 0.093(2) 0.0621(19) 0.0127(17) 0.0037(15) 0.0041(17)
C6 0.072(2) 0.084(2) 0.0509(16) 0.0015(15) 0.0056(14) 0.0271(17)
C7 0.084(2) 0.0650(17) 0.0564(17) 0.0022(14) -0.0108(16) 0.0020(16)
C8 0.112(3) 0.069(2) 0.0623(19) -0.0056(16) -0.011(2) 0.0016(19)
C9 0.234(7) 0.073(3) 0.102(3) 0.014(2) -0.025(4) 0.018(3)
C10 0.130(4) 0.080(3) 0.107(3) 0.011(2) -0.008(3) -0.016(3)
C11 0.0697(19) 0.0627(17) 0.0503(15) 0.0047(13) -0.0078(14) 0.0142(14)
C12 0.0684(19) 0.0749(19) 0.0566(17) 0.0037(15) 0.0001(15) 0.0015(15)
C13 0.080(2) 0.074(2) 0.0573(17) -0.0035(15) -0.0068(16) -0.0033(16)
C14 0.078(2) 0.075(2) 0.0544(16) -0.0019(15) 0.0004(16) 0.0080(17)
C15 0.0650(19) 0.091(2) 0.073(2) 0.0042(18) 0.0051(17) 0.0034(18)
C16 0.073(2) 0.078(2) 0.080(2) -0.0042(17) -0.0215(18) 0.0003(17)
C17 0.132(4) 0.094(3) 0.082(3) -0.004(2) 0.006(3) -0.002(3)

loop_
_atom_type_symbol
_atom_type_description
_atom_type_scat_dispersion_real
_atom_type_scat_dispersion_imag
_atom_type_scat_source
C C 0.0033 0.0016 'International Tables Vol C Tables 4.2.6.8 and 6.1.1.4'
H H 0.0000 0.0000 'International Tables Vol C Tables 4.2.6.8 and 6.1.1.4'
O O 0.0106 0.0060 'International Tables Vol C Tables 4.2.6.8 and 6.1.1.4'
S S 0.1246 0.1234 'International Tables Vol C Tables 4.2.6.8 and 6.1.1.4'

loop_
_geom_angle_atom_site_label_1
_geom_angle_atom_site_label_2
_geom_angle_atom_site_label_3
_geom_angle
_geom_angle_site_symmetry_1
_geom_angle_site_symmetry_3
_geom_angle_publ_flag
C1 S1 C7 97.6(2) . . ?
C8 O1 C9 111.5(4) . . ?
C8 O2 C17 117.7(3) . . ?
C2 C1 S1 121.3(3) . . ?
C2 C1 C6 117.8(4) . . ?
C6 C1 S1 120.9(2) . . ?
C1 C2 H2 119.5 . . ?
C1 C2 C3 120.9(4) . . ?
C3 C2 H2 119.5 . . ?
C2 C3 H3 119.3 . . ?
C4 C3 C2 121.4(3) . . ?
C4 C3 H3 119.3 . . ?
C3 C4 C10 121.6(3) . . ?
C5 C4 C3 117.3(4) . . ?
C5 C4 C10 121.1(4) . . ?
C4 C5 H5 119.1 . . ?
C4 C5 C6 121.9(4) . . ?
C6 C5 H5 119.1 . . ?
C1 C6 H6 119.6 . . ?
C5 C6 C1 120.7(3) . . ?
C5 C6 H6 119.6 . . ?
S1 C7 H7 108.1 . . ?
C8 C7 S1 109.3(2) . . ?
C8 C7 H7 108.1 . . ?
C8 C7 C11 112.6(3) . . ?
C11 C7 S1 110.6(3) . . ?
C11 C7 H7 108.1 . . ?
O1 C8 C7 105.4(3) . . ?
O1 C8 H8 108.1 . . ?
O2 C8 O1 111.6(4) . . ?
O2 C8 C7 115.4(3) . . ?
O2 C8 H8 108.1 . . ?
C7 C8 H8 108.1 . . ?
O1 C9 H9A 109.5 . . ?
O1 C9 H9B 109.5 . . ?
O1 C9 H9C 109.5 . . ?
H9A C9 H9B 109.5 . . ?
H9A C9 H9C 109.5 . . ?
H9B C9 H9C 109.5 . . ?
C4 C10 H10A 109.5 . . ?
C4 C10 H10B 109.5 . . ?
C4 C10 H10C 109.5 . . ?
H10A C10 H10B 109.5 . . ?
H10A C10 H10C 109.5 . . ?
H10B C10 H10C 109.5 . . ?
C12 C11 C7 119.0(3) . . ?
C12 C11 C16 118.3(3) . . ?
C16 C11 C7 122.7(3) . . ?
C11 C12 H12 119.4 . . ?
C11 C12 C13 121.3(3) . . ?
C13 C12 H12 119.4 . . ?
C12 C13 H13 119.5 . . ?
C14 C13 C12 120.9(3) . . ?
C14 C13 H13 119.5 . . ?
C13 C14 H14 120.4 . . ?
C13 C14 C15 119.2(4) . . ?
C15 C14 H14 120.4 . . ?
C14 C15 H15 119.9 . . ?
C14 C15 C16 120.2(4) . . ?
C16 C15 H15 119.9 . . ?
C11 C16 C15 120.1(3) . . ?
C11 C16 H16 119.9 . . ?
C15 C16 H16 119.9 . . ?
O2 C17 H17A 109.5 . . ?
O2 C17 H17B 109.5 . . ?
O2 C17 H17C 109.5 . . ?
H17A C17 H17B 109.5 . . ?
H17A C17 H17C 109.5 . . ?
H17B C17 H17C 109.5 . . ?

loop_
_geom_bond_atom_site_label_1
_geom_bond_atom_site_label_2
_geom_bond_distance
_geom_bond_site_symmetry_2
_geom_bond_publ_flag
S1 C1 1.794(8) . ?
S1 C7 1.874(5) . ?
O1 C8 1.431(6) . ?
O1 C9 1.441(7) . ?
O2 C8 1.422(6) . ?
O2 C17 1.437(6) . ?
C1 C2 1.398(5) . ?
C1 C6 1.407(6) . ?
C2 H2 0.9300 . ?
C2 C3 1.407(7) . ?
C3 H3 0.9300 . ?
C3 C4 1.399(6) . ?
C4 C5 1.396(6) . ?
C4 C10 1.535(8) . ?
C5 H5 0.9300 . ?
C5 C6 1.398(7) . ?
C6 H6 0.9300 . ?
C7 H7 0.9800 . ?
C7 C8 1.523(8) . ?
C7 C11 1.536(6) . ?
C8 H8 0.9800 . ?
C9 H9A 0.9600 . ?
C9 H9B 0.9600 . ?
C9 H9C 0.9600 . ?
C10 H10A 0.9600 . ?
C10 H10B 0.9600 . ?
C10 H10C 0.9600 . ?
C11 C12 1.378(5) . ?
C11 C16 1.407(6) . ?
C12 H12 0.9300 . ?
C12 C13 1.396(6) . ?
C13 H13 0.9300 . ?
C13 C14 1.381(6) . ?
C14 H14 0.9300 . ?
C14 C15 1.381(6) . ?
C15 H15 0.9300 . ?
C15 C16 1.419(7) . ?
C16 H16 0.9300 . ?
C17 H17A 0.9600 . ?
C17 H17B 0.9600 . ?
C17 H17C 0.9600 . ?

loop_
_geom_torsion_atom_site_label_1
_geom_torsion_atom_site_label_2
_geom_torsion_atom_site_label_3
_geom_torsion_atom_site_label_4
_geom_torsion
_geom_torsion_site_symmetry_1
_geom_torsion_site_symmetry_2
_geom_torsion_site_symmetry_3
_geom_torsion_site_symmetry_4
_geom_torsion_publ_flag
S1 C1 C2 C3 176.1(2) . . . . ?
S1 C1 C6 C5 -177.0(2) . . . . ?
S1 C7 C8 O1 -172.1(2) . . . . ?
S1 C7 C8 O2 -48.5(4) . . . . ?
S1 C7 C11 C12 113.2(4) . . . . ?
S1 C7 C11 C16 -66.1(4) . . . . ?
C1 S1 C7 C8 166.2(3) . . . . ?
C1 S1 C7 C11 -69.3(3) . . . . ?
C1 C2 C3 C4 1.3(5) . . . . ?
C2 C1 C6 C5 0.8(4) . . . . ?
C2 C3 C4 C5 0.0(5) . . . . ?
C2 C3 C4 C10 -179.9(3) . . . . ?
C3 C4 C5 C6 -0.8(5) . . . . ?
C4 C5 C6 C1 0.4(5) . . . . ?
C6 C1 C2 C3 -1.6(4) . . . . ?
C7 S1 C1 C2 106.1(4) . . . . ?
C7 S1 C1 C6 -76.3(4) . . . . ?
C7 C11 C12 C13 -179.9(3) . . . . ?
C7 C11 C16 C15 -179.7(3) . . . . ?
C8 C7 C11 C12 -124.2(3) . . . . ?
C8 C7 C11 C16 56.5(4) . . . . ?
C9 O1 C8 O2 69.7(5) . . . . ?
C9 O1 C8 C7 -164.3(4) . . . . ?
C10 C4 C5 C6 179.1(3) . . . . ?
C11 C7 C8 O1 64.6(4) . . . . ?
C11 C7 C8 O2 -171.8(3) . . . . ?
C11 C12 C13 C14 -0.4(5) . . . . ?
C12 C11 C16 C15 1.0(5) . . . . ?
C12 C13 C14 C15 0.9(5) . . . . ?
C13 C14 C15 C16 -0.5(5) . . . . ?
C14 C15 C16 C11 -0.5(5) . . . . ?
C16 C11 C12 C13 -0.6(4) . . . . ?
C17 O2 C8 O1 57.9(5) . . . . ?
C17 O2 C8 C7 -62.4(5) . . . . ?
